data_2019170
loop_
_publ_author_name
'Ouahrouch, Abdelaaziz'
'Krim, Jamal'
'Taourirte, Moha'
'Lazrek, Hassan B.'
'Engels, Joachim W.'
'Bats, Jan W.'

_publ_section_title
;
 Four related diethyl [(arylamino)(4-ethynylphenyl)methyl]phosphonates
;
_journal_coeditor_code FG3306
_journal_issue 10
_journal_name_full 'Acta Crystallographica Section C'
_journal_page_first 1157
_journal_page_last 1163
_journal_paper_doi 10.1107/S0108270113022981
_journal_volume 69
_journal_year 2013
_chemical_formula_iupac 'C19 H21 Br N O3 P'
_chemical_formula_moiety 'C19 H21 Br N O3 P'
_chemical_formula_sum 'C19 H21 Br N O3 P'
_chemical_formula_weight 422.25
_chemical_melting_point 416.0(10)
_chemical_name_systematic
;
Diethyl [(4-bromoanilino)(4-ethynylphenyl)methyl]phosphonate
;
_space_group_IT_number 14
_symmetry_cell_setting monoclinic
_symmetry_space_group_name_Hall '-P 2yn'
_symmetry_space_group_name_H-M 'P 1 21/n 1'
_atom_sites_solution_hydrogens geom
_atom_sites_solution_primary direct
_atom_sites_solution_secondary difmap
_audit_creation_method SHELXL97
_cell_angle_alpha 90.00
_cell_angle_beta 104.1140(10)
_cell_angle_gamma 90.00
_cell_formula_units_Z 4
_cell_length_a 10.9339(7)
_cell_length_b 16.5179(11)
_cell_length_c 11.1325(7)
_cell_measurement_reflns_used 7719
_cell_measurement_temperature 186(2)
_cell_measurement_theta_max 27
_cell_measurement_theta_min 3
_cell_volume 1949.9(2)
_computing_cell_refinement 'SAINT (Siemens, 1995)'
_computing_data_collection 'SMART (Siemens, 1995)'
_computing_data_reduction 'SAINT (Siemens, 1995)'
_computing_molecular_graphics 'SHELXTL (Sheldrick, 2008)'
_computing_publication_material 'SHELXL97 (Sheldrick, 2008)'
_computing_structure_refinement 'SHELXL97 (Sheldrick, 2008)'
_computing_structure_solution 'SHELXS97 (Sheldrick, 2008)'
_diffrn_ambient_temperature 186(2)
_diffrn_measured_fraction_theta_full 0.991
_diffrn_measured_fraction_theta_max 0.991
_diffrn_measurement_device_type 'Siemens SMART 1K CCD area-detector'
_diffrn_measurement_method \w
_diffrn_radiation_monochromator graphite
_diffrn_radiation_source 'normal-focus sealed tube'
_diffrn_radiation_type MoK\a
_diffrn_radiation_wavelength 0.71073
_diffrn_reflns_av_R_equivalents 0.0306
_diffrn_reflns_av_sigmaI/netI 0.0295
_diffrn_reflns_limit_h_max 14
_diffrn_reflns_limit_h_min -14
_diffrn_reflns_limit_k_max 21
_diffrn_reflns_limit_k_min -21
_diffrn_reflns_limit_l_max 14
_diffrn_reflns_limit_l_min -14
_diffrn_reflns_number 22735
_diffrn_reflns_theta_full 28.20
_diffrn_reflns_theta_max 28.20
_diffrn_reflns_theta_min 2.25
_diffrn_standards_decay_% 0.0
_diffrn_standards_interval_time 900
_diffrn_standards_number 564
_exptl_absorpt_coefficient_mu 2.207
_exptl_absorpt_correction_T_max 0.332
_exptl_absorpt_correction_T_min 0.284
_exptl_absorpt_correction_type multi-scan
_exptl_absorpt_process_details '(SADABS; Sheldrick, 2000)'
_exptl_crystal_colour pale_brown
_exptl_crystal_density_diffrn 1.438
_exptl_crystal_density_method 'not measured'
_exptl_crystal_description block
_exptl_crystal_F_000 864
_exptl_crystal_size_max 0.60
_exptl_crystal_size_mid 0.60
_exptl_crystal_size_min 0.50
_refine_diff_density_max 0.465
_refine_diff_density_min -0.432
_refine_ls_extinction_coef 0.0039(4)
_refine_ls_extinction_expression Fc^*^=kFc[1+0.001xFc^2^\l^3^/sin(2\q)]^-1/4^
_refine_ls_extinction_method 'SHELXL97 (Sheldrick, 2008)'
_refine_ls_goodness_of_fit_ref 1.087
_refine_ls_hydrogen_treatment mixed
_refine_ls_matrix_type full
_refine_ls_number_parameters 245
_refine_ls_number_reflns 4762
_refine_ls_number_restraints 0
_refine_ls_restrained_S_all 1.087
_refine_ls_R_factor_all 0.0478
_refine_ls_R_factor_gt 0.0376
_refine_ls_shift/su_max 0.001
_refine_ls_shift/su_mean 0.000
_refine_ls_structure_factor_coef Fsqd
_refine_ls_weighting_details 'calc w=1/[\s^2^(Fo^2^)+(0.025P)^2^+1.3P] where P=(Fo^2^+2Fc^2^)/3'
_refine_ls_weighting_scheme calc
_refine_ls_wR_factor_gt 0.0750
_refine_ls_wR_factor_ref 0.0787
_reflns_number_gt 4104
_reflns_number_total 4762
_reflns_threshold_expression I>2\s(I)
_cod_data_source_file fg3306.cif
_cod_data_source_block I
_cod_original_sg_symbol_H-M 'P 21/n'
_cod_database_code 2019170

loop_
_symmetry_equiv_pos_as_xyz
'x, y, z'
'-x+1/2, y+1/2, -z+1/2'
'-x, -y, -z'
'x-1/2, -y-1/2, z-1/2'

loop_
_atom_site_type_symbol
_atom_site_label
_atom_site_fract_x
_atom_site_fract_y
_atom_site_fract_z
_atom_site_U_iso_or_equiv
_atom_site_adp_type
_atom_site_calc_flag
_atom_site_refinement_flags
_atom_site_occupancy
_atom_site_symmetry_multiplicity
_atom_site_disorder_assembly
_atom_site_disorder_group
Br Br1 0.44620(2) 0.162990(14) 0.40970(2) 0.04550(9) Uani d . 1 1 . .
P P1 0.84365(4) 0.62113(3) 0.49540(4) 0.02480(12) Uani d . 1 1 A .
O O1 0.97550(12) 0.60700(9) 0.49191(14) 0.0343(3) Uani d . 1 1 . .
O O2 0.77945(13) 0.69708(9) 0.42188(14) 0.0343(3) Uani d . 1 1 . .
O O3 0.82091(13) 0.63275(9) 0.62817(13) 0.0339(3) Uani d . 1 1 . .
N N1 0.77465(15) 0.46582(10) 0.50665(15) 0.0258(3) Uani d . 1 1 A .
H H1B 0.849(2) 0.4551(14) 0.517(2) 0.037(6) Uiso d . 1 1 . .
C C1 0.73722(16) 0.53871(11) 0.43243(17) 0.0247(4) Uani d . 1 1 . .
H H1A 0.6508 0.5542 0.4395 0.030 Uiso calc R 1 1 A .
C C2 0.73341(17) 0.53028(11) 0.29485(17) 0.0254(4) Uani d . 1 1 A .
C C3 0.83644(19) 0.49747(13) 0.25893(18) 0.0338(5) Uani d . 1 1 . .
H H3A 0.9071 0.4786 0.3202 0.041 Uiso calc R 1 1 A .
C C4 0.8369(2) 0.49211(14) 0.13498(19) 0.0368(5) Uani d . 1 1 A .
H H4A 0.9083 0.4702 0.1120 0.044 Uiso calc R 1 1 . .
C C5 0.7334(2) 0.51861(12) 0.04342(18) 0.0306(4) Uani d . 1 1 . .
C C6 0.6311(2) 0.55212(12) 0.07949(19) 0.0346(5) Uani d . 1 1 A .
H H6A 0.5606 0.5714 0.0184 0.041 Uiso calc R 1 1 . .
C C7 0.63142(18) 0.55764(12) 0.20376(18) 0.0306(4) Uani d . 1 1 . .
H H7A 0.5608 0.5805 0.2269 0.037 Uiso calc R 1 1 A .
C C8 0.7344(2) 0.51049(13) -0.0856(2) 0.0376(5) Uani d . 1 1 A .
C C9 0.7375(2) 0.50198(15) -0.1907(2) 0.0454(6) Uani d . 1 1 . .
H H9A 0.7399 0.4952 -0.2748 0.055 Uiso calc R 1 1 A .
C C10 0.69665(17) 0.39730(11) 0.48211(16) 0.0245(4) Uani d . 1 1 . .
C C11 0.56698(18) 0.40216(12) 0.42991(19) 0.0301(4) Uani d . 1 1 A .
H H11A 0.5291 0.4535 0.4075 0.036 Uiso calc R 1 1 . .
C C12 0.49261(19) 0.33260(13) 0.4104(2) 0.0334(4) Uani d . 1 1 . .
H H12A 0.4044 0.3366 0.3757 0.040 Uiso calc R 1 1 A .
C C13 0.54771(19) 0.25799(12) 0.44163(19) 0.0319(4) Uani d . 1 1 A .
C C14 0.6760(2) 0.25156(13) 0.4943(2) 0.0336(4) Uani d . 1 1 . .
H H14A 0.7134 0.2000 0.5162 0.040 Uiso calc R 1 1 A .
C C15 0.74927(19) 0.32088(12) 0.51483(19) 0.0305(4) Uani d . 1 1 A .
H H15A 0.8370 0.3165 0.5519 0.037 Uiso calc R 1 1 . .
C C16 0.8259(3) 0.73571(15) 0.3239(2) 0.0473(6) Uani d P 0.877(11) 1 A 1
H H16A 0.7540 0.7491 0.2535 0.057 Uiso calc PR 0.877(11) 1 A 1
H H16B 0.8821 0.6979 0.2938 0.057 Uiso calc PR 0.877(11) 1 A 1
C C16' 0.8259(3) 0.73571(15) 0.3239(2) 0.0473(6) Uani d P 0.123(11) 1 A 2
H H16C 0.9149 0.7207 0.3304 0.057 Uiso calc PR 0.123(11) 1 A 2
H H16D 0.7747 0.7191 0.2415 0.057 Uiso calc PR 0.123(11) 1 A 2
C C17 0.8959(6) 0.81067(19) 0.3710(3) 0.0601(15) Uani d P 0.877(11) 1 A 1
H H17A 0.9267 0.8361 0.3045 0.090 Uiso calc PR 0.877(11) 1 A 1
H H17B 0.9676 0.7972 0.4400 0.090 Uiso calc PR 0.877(11) 1 A 1
H H17C 0.8398 0.8483 0.3997 0.090 Uiso calc PR 0.877(11) 1 A 1
C C17' 0.815(3) 0.8204(11) 0.3414(19) 0.037(6) Uiso d P 0.123(11) 1 A 2
H H17D 0.7265 0.8368 0.3106 0.056 Uiso calc PR 0.123(11) 1 A 2
H H17E 0.8671 0.8496 0.2957 0.056 Uiso calc PR 0.123(11) 1 A 2
H H17F 0.8430 0.8333 0.4297 0.056 Uiso calc PR 0.123(11) 1 A 2
C C18 0.9149(3) 0.66885(18) 0.7308(2) 0.0408(8) Uani d P 0.877(7) 1 A 1
H H18A 0.9987 0.6455 0.7321 0.049 Uiso calc PR 0.877(7) 1 A 1
H H18B 0.8941 0.6543 0.8098 0.049 Uiso calc PR 0.877(7) 1 A 1
C C18' 0.861(2) 0.7080(13) 0.696(2) 0.042(6) Uiso d P 0.123(7) 1 A 2
H H18C 0.8275 0.7546 0.6420 0.050 Uiso calc PR 0.123(7) 1 A 2
H H18D 0.8233 0.7103 0.7688 0.050 Uiso calc PR 0.123(7) 1 A 2
C C19 0.9224(4) 0.7579(2) 0.7227(3) 0.0581(11) Uani d P 0.877(7) 1 A 1
H H19A 0.9867 0.7784 0.7936 0.087 Uiso calc PR 0.877(7) 1 A 1
H H19B 0.8404 0.7816 0.7235 0.087 Uiso calc PR 0.877(7) 1 A 1
H H19C 0.9450 0.7729 0.6457 0.087 Uiso calc PR 0.877(7) 1 A 1
C C19' 0.996(2) 0.7154(13) 0.7383(19) 0.044(6) Uiso d P 0.123(7) 1 A 2
H H19D 1.0172 0.7666 0.7832 0.066 Uiso calc PR 0.123(7) 1 A 2
H H19E 1.0335 0.7145 0.6668 0.066 Uiso calc PR 0.123(7) 1 A 2
H H19F 1.0294 0.6701 0.7935 0.066 Uiso calc PR 0.123(7) 1 A 2

loop_
_atom_site_aniso_label
_atom_site_aniso_U_11
_atom_site_aniso_U_22
_atom_site_aniso_U_33
_atom_site_aniso_U_12
_atom_site_aniso_U_13
_atom_site_aniso_U_23
Br1 0.04488(14) 0.03430(13) 0.05704(17) -0.01325(10) 0.01189(11) -0.00322(10)
P1 0.0230(2) 0.0267(2) 0.0258(2) -0.00257(18) 0.00832(18) -0.00322(19)
O1 0.0244(7) 0.0365(8) 0.0436(8) -0.0035(6) 0.0113(6) -0.0050(6)
O2 0.0369(8) 0.0291(7) 0.0380(8) 0.0010(6) 0.0114(6) 0.0006(6)
O3 0.0349(7) 0.0402(8) 0.0280(7) -0.0097(6) 0.0105(6) -0.0086(6)
N1 0.0214(8) 0.0287(8) 0.0276(8) -0.0013(6) 0.0064(6) -0.0011(6)
C1 0.0213(8) 0.0268(9) 0.0267(9) -0.0009(7) 0.0073(7) -0.0036(7)
C2 0.0265(9) 0.0247(9) 0.0248(9) -0.0021(7) 0.0056(7) -0.0022(7)
C3 0.0289(10) 0.0454(12) 0.0257(10) 0.0097(9) 0.0041(8) -0.0014(9)
C4 0.0373(11) 0.0449(12) 0.0296(11) 0.0086(9) 0.0107(9) -0.0001(9)
C5 0.0399(11) 0.0253(10) 0.0251(10) -0.0028(8) 0.0048(8) 0.0015(8)
C6 0.0344(11) 0.0321(11) 0.0318(11) 0.0032(8) -0.0023(8) 0.0040(8)
C7 0.0275(9) 0.0293(10) 0.0336(11) 0.0035(8) 0.0051(8) -0.0018(8)
C8 0.0464(13) 0.0325(11) 0.0317(11) -0.0003(9) 0.0052(9) 0.0049(9)
C9 0.0584(15) 0.0486(14) 0.0286(12) 0.0021(11) 0.0092(10) 0.0044(10)
C10 0.0253(9) 0.0301(10) 0.0213(9) -0.0028(7) 0.0114(7) -0.0037(7)
C11 0.0271(9) 0.0286(10) 0.0359(11) 0.0014(7) 0.0103(8) -0.0033(8)
C12 0.0242(9) 0.0385(11) 0.0385(11) -0.0036(8) 0.0097(8) -0.0060(9)
C13 0.0325(10) 0.0300(10) 0.0365(11) -0.0093(8) 0.0148(9) -0.0049(8)
C14 0.0365(11) 0.0302(10) 0.0364(11) 0.0007(8) 0.0137(9) 0.0035(8)
C15 0.0250(9) 0.0357(11) 0.0315(10) 0.0011(8) 0.0083(8) 0.0029(8)
C16 0.0695(17) 0.0417(13) 0.0329(12) 0.0004(12) 0.0166(11) 0.0068(10)
C16' 0.0695(17) 0.0417(13) 0.0329(12) 0.0004(12) 0.0166(11) 0.0068(10)
C17 0.094(4) 0.0383(16) 0.055(2) -0.0152(18) 0.032(2) 0.0043(14)
C18 0.0464(16) 0.0446(17) 0.0277(13) -0.0039(13) 0.0021(11) -0.0075(11)
C19 0.084(3) 0.0471(19) 0.0406(16) -0.0257(17) 0.0088(16) -0.0057(13)

loop_
_atom_type_symbol
_atom_type_description
_atom_type_scat_dispersion_real
_atom_type_scat_dispersion_imag
_atom_type_scat_source
C C 0.0033 0.0016 'International Tables Vol C Tables 4.2.6.8 and 6.1.1.4'
H H 0.0000 0.0000 'International Tables Vol C Tables 4.2.6.8 and 6.1.1.4'
N N 0.0061 0.0033 'International Tables Vol C Tables 4.2.6.8 and 6.1.1.4'
O O 0.0106 0.0060 'International Tables Vol C Tables 4.2.6.8 and 6.1.1.4'
P P 0.1023 0.0942 'International Tables Vol C Tables 4.2.6.8 and 6.1.1.4'
Br Br -0.2901 2.4595 'International Tables Vol C Tables 4.2.6.8 and 6.1.1.4'

loop_
_geom_angle_atom_site_label_1
_geom_angle_atom_site_label_2
_geom_angle_atom_site_label_3
_geom_angle
O1 P1 O2 115.50(8)
O1 P1 O3 115.20(9)
O2 P1 O3 103.91(8)
O1 P1 C1 114.24(8)
O2 P1 C1 103.61(8)
O3 P1 C1 102.79(8)
C16 O2 P1 123.23(15)
C18 O3 P1 122.84(15)
C18' O3 P1 119.7(8)
C10 N1 C1 118.78(15)
C10 N1 H1B 112.9(17)
C1 N1 H1B 113.0(17)
N1 C1 C2 115.29(15)
N1 C1 P1 109.55(12)
C2 C1 P1 108.26(12)
N1 C1 H1A 107.8
C2 C1 H1A 107.8
P1 C1 H1A 107.8
C7 C2 C3 118.61(18)
C7 C2 C1 121.57(17)
C3 C2 C1 119.77(16)
C4 C3 C2 120.71(19)
C4 C3 H3A 119.6
C2 C3 H3A 119.6
C3 C4 C5 120.59(19)
C3 C4 H4A 119.7
C5 C4 H4A 119.7
C6 C5 C4 118.63(18)
C6 C5 C8 121.66(19)
C4 C5 C8 119.7(2)
C7 C6 C5 120.52(18)
C7 C6 H6A 119.7
C5 C6 H6A 119.7
C6 C7 C2 120.93(18)
C6 C7 H7A 119.5
C2 C7 H7A 119.5
C9 C8 C5 178.1(3)
C8 C9 H9A 180.0
C11 C10 C15 118.14(17)
C11 C10 N1 122.78(17)
C15 C10 N1 119.04(17)
C12 C11 C10 120.77(19)
C12 C11 H11A 119.6
C10 C11 H11A 119.6
C13 C12 C11 119.68(19)
C13 C12 H12A 120.2
C11 C12 H12A 120.2
C12 C13 C14 120.67(18)
C12 C13 Br1 119.37(15)
C14 C13 Br1 119.95(16)
C15 C14 C13 119.44(19)
C15 C14 H14A 120.3
C13 C14 H14A 120.3
C14 C15 C10 121.28(18)
C14 C15 H15A 119.4
C10 C15 H15A 119.4
O2 C16 C17 110.2(2)
O2 C16 H16A 109.6
C17 C16 H16A 109.6
O2 C16 H16B 109.6
C17 C16 H16B 109.6
H16A C16 H16B 108.1
C16 C17 H17A 109.5
C16 C17 H17B 109.5
H17A C17 H17B 109.5
C16 C17 H17C 109.5
H17A C17 H17C 109.5
H17B C17 H17C 109.5
H17D C17' H17E 109.5
H17D C17' H17F 109.5
H17E C17' H17F 109.5
O3 C18 C19 113.4(2)
O3 C18 H18A 108.9
C19 C18 H18A 108.9
O3 C18 H18B 108.9
C19 C18 H18B 108.9
H18A C18 H18B 107.7
C19' C18' O3 113.0(18)
C19' C18' H18C 109.0
O3 C18' H18C 109.0
C19' C18' H18D 109.0
O3 C18' H18D 109.0
H18C C18' H18D 107.8
C18 C19 H19A 109.5
C18 C19 H19B 109.5
H19A C19 H19B 109.5
C18 C19 H19C 109.5
H19A C19 H19C 109.5
H19B C19 H19C 109.5
C18' C19' H19D 109.5
C18' C19' H19E 109.5
H19D C19' H19E 109.5
C18' C19' H19F 109.5
H19D C19' H19F 109.5
H19E C19' H19F 109.5

loop_
_geom_bond_atom_site_label_1
_geom_bond_atom_site_label_2
_geom_bond_distance
Br1 C13 1.9048(19)
P1 O1 1.4702(14)
P1 O2 1.5672(15)
P1 O3 1.5693(14)
P1 C1 1.8170(18)
O2 C16 1.457(3)
O3 C18 1.465(3)
O3 C18' 1.47(2)
N1 C10 1.403(2)
N1 C1 1.461(2)
N1 H1B 0.81(2)
C1 C2 1.528(3)
C1 H1A 1.0000
C2 C7 1.387(3)
C2 C3 1.394(3)
C3 C4 1.384(3)
C3 H3A 0.9500
C4 C5 1.396(3)
C4 H4A 0.9500
C5 C6 1.392(3)
C5 C8 1.445(3)
C6 C7 1.386(3)
C6 H6A 0.9500
C7 H7A 0.9500
C8 C9 1.187(3)
C9 H9A 0.9500
C10 C11 1.397(3)
C10 C15 1.398(3)
C11 C12 1.394(3)
C11 H11A 0.9500
C12 C13 1.379(3)
C12 H12A 0.9500
C13 C14 1.387(3)
C14 C15 1.384(3)
C14 H14A 0.9500
C15 H15A 0.9500
C16 C17 1.483(4)
C16 H16A 0.9900
C16 H16B 0.9900
C17 H17A 0.9800
C17 H17B 0.9800
C17 H17C 0.9800
C17' H17D 0.9800
C17' H17E 0.9800
C17' H17F 0.9800
C18 C19 1.478(4)
C18 H18A 0.9900
C18 H18B 0.9900
C18' C19' 1.45(3)
C18' H18C 0.9900
C18' H18D 0.9900
C19 H19A 0.9800
C19 H19B 0.9800
C19 H19C 0.9800
C19' H19D 0.9800
C19' H19E 0.9800
C19' H19F 0.9800

loop_
_geom_hbond_atom_site_label_D
_geom_hbond_atom_site_label_H
_geom_hbond_atom_site_label_A
_geom_hbond_site_symmetry_A
_geom_hbond_distance_DH
_geom_hbond_distance_HA
_geom_hbond_distance_DA
_geom_hbond_angle_DHA
N1 H1B O1 3_766 0.81(2) 2.20(2) 2.981(2) 162(2)
C3 H3A O1 3_766 0.95 2.59 3.481(3) 156.2
C15 H15A O1 3_766 0.95 2.55 3.254(2) 130.7
C9 H9A N1 1_554 0.95 2.60 3.542(3) 172.3
C12 H12A O3 3_666 0.95 2.50 3.398(2) 156.6
C4 H4A Br1 4_665 0.95 3.25 3.968(2) 134.2
C18 H18B Br1 2_656 0.99 3.19 3.920(3) 132.0
C17 H17A C11 2_655 0.98 2.84 3.786(4) 161.4
C17 H17A C12 2_655 0.98 2.74 3.646(4) 153.2

loop_
_geom_torsion_atom_site_label_1
_geom_torsion_atom_site_label_2
_geom_torsion_atom_site_label_3
_geom_torsion_atom_site_label_4
_geom_torsion
O1 P1 O2 C16 20.18(19)
O3 P1 O2 C16 147.35(16)
C1 P1 O2 C16 -105.52(17)
O1 P1 O3 C18 30.9(2)
O2 P1 O3 C18 -96.40(19)
C1 P1 O3 C18 155.86(19)
O1 P1 O3 C18' 72.9(11)
O2 P1 O3 C18' -54.5(11)
C1 P1 O3 C18' -162.2(11)
C10 N1 C1 C2 -64.5(2)
C10 N1 C1 P1 173.11(13)
O1 P1 C1 N1 62.67(15)
O2 P1 C1 N1 -170.84(12)
O3 P1 C1 N1 -62.87(14)
O1 P1 C1 C2 -63.81(15)
O2 P1 C1 C2 62.69(13)
O3 P1 C1 C2 170.66(12)
N1 C1 C2 C7 132.71(18)
P1 C1 C2 C7 -104.23(18)
N1 C1 C2 C3 -50.0(2)
P1 C1 C2 C3 73.1(2)
C7 C2 C3 C4 -0.1(3)
C1 C2 C3 C4 -177.55(19)
C2 C3 C4 C5 -0.8(3)
C3 C4 C5 C6 1.4(3)
C3 C4 C5 C8 -178.4(2)
C4 C5 C6 C7 -1.1(3)
C8 C5 C6 C7 178.61(19)
C5 C6 C7 C2 0.2(3)
C3 C2 C7 C6 0.4(3)
C1 C2 C7 C6 177.76(18)
C1 N1 C10 C11 -26.6(3)
C1 N1 C10 C15 155.68(17)
C15 C10 C11 C12 -0.4(3)
N1 C10 C11 C12 -178.19(18)
C10 C11 C12 C13 -0.7(3)
C11 C12 C13 C14 1.2(3)
C11 C12 C13 Br1 -178.00(15)
C12 C13 C14 C15 -0.4(3)
Br1 C13 C14 C15 178.72(15)
C13 C14 C15 C10 -0.7(3)
C11 C10 C15 C14 1.2(3)
N1 C10 C15 C14 179.01(18)
P1 O2 C16 C17 -102.3(3)
P1 O3 C18 C19 76.9(3)
P1 O3 C18' C19' -70.8(19)
